data_7245220
loop_
_publ_author_name
'Kumar, Satish'
'Borish, Kshetrimayum'
'Dey, Sanjit'
'Nagesh, Jayashree'
'Das, Aloke'

_publ_section_title
;
 Sequence dependent folding motifs of the secondary structures of Gly-Pro
 and Pro-Gly containing oligopeptides
;
_journal_name_full 'Physical Chemistry Chemical Physics'
_journal_paper_doi 10.1039/D2CP01306A
_journal_year 2022
_chemical_formula_moiety C20H29N3O5
_chemical_formula_sum 'C20 H29 N3 O5'
_chemical_formula_weight 391.46
_space_group_crystal_system monoclinic
_space_group_IT_number 4
_space_group_name_Hall 'P 2yb'
_space_group_name_H-M_alt 'P 1 21 1'
_atom_sites_solution_hydrogens geom
_audit_creation_method SHELXL-2018/3
_audit_update_record
;
2022-03-10 deposited with the CCDC.	2022-07-18 downloaded from the CCDC.
;
_cell_angle_alpha 90
_cell_angle_beta 105.551(2)
_cell_angle_gamma 90
_cell_formula_units_Z 4
_cell_length_a 11.7946(9)
_cell_length_b 9.3562(8)
_cell_length_c 18.9259(16)
_cell_measurement_reflns_used 11317
_cell_measurement_temperature 100
_cell_measurement_theta_max 30.170
_cell_measurement_theta_min 2.234
_cell_volume 2012.1(3)
_computing_structure_refinement 'SHELXL-2018/3 (Sheldrick, 2018)'
_computing_structure_solution 'SHELXT 2014/5 (Sheldrick, 2014)'
_diffrn_ambient_temperature 100
_diffrn_measured_fraction_theta_full 0.999
_diffrn_measured_fraction_theta_max 0.991
_diffrn_measurement_device_type 'fine-focus sealed tube'
_diffrn_radiation_type MoK\a
_diffrn_radiation_wavelength 0.71073
_diffrn_reflns_av_R_equivalents 0.1102
_diffrn_reflns_av_unetI/netI 0.1816
_diffrn_reflns_Laue_measured_fraction_full 0.999
_diffrn_reflns_Laue_measured_fraction_max 0.991
_diffrn_reflns_limit_h_max 16
_diffrn_reflns_limit_h_min -16
_diffrn_reflns_limit_k_max 13
_diffrn_reflns_limit_k_min -13
_diffrn_reflns_limit_l_max 26
_diffrn_reflns_limit_l_min -26
_diffrn_reflns_number 43764
_diffrn_reflns_point_group_measured_fraction_full 0.988
_diffrn_reflns_point_group_measured_fraction_max 0.949
_diffrn_reflns_theta_full 25.242
_diffrn_reflns_theta_max 30.170
_diffrn_reflns_theta_min 2.234
_exptl_absorpt_coefficient_mu 0.093
_exptl_crystal_colour colourless
_exptl_crystal_density_diffrn 1.292
_exptl_crystal_description plateshape
_exptl_crystal_F_000 840
_refine_diff_density_max 0.323
_refine_diff_density_min -0.282
_refine_diff_density_rms 0.064
_refine_ls_abs_structure_details
;
 Flack x determined using 1546 quotients [(I+)-(I-)]/[(I+)+(I-)]
 (Parsons, Flack and Wagner, Acta Cryst. B69 (2013) 249-259).
;
_refine_ls_abs_structure_Flack 0.9(6)
_refine_ls_extinction_coef 0.0039(8)
_refine_ls_extinction_expression Fc^*^=kFc[1+0.001xFc^2^\l^3^/sin(2\q)]^-1/4^
_refine_ls_extinction_method 'SHELXL-2018/3 (Sheldrick 2018)'
_refine_ls_goodness_of_fit_ref 1.024
_refine_ls_hydrogen_treatment constr
_refine_ls_matrix_type full
_refine_ls_number_parameters 514
_refine_ls_number_reflns 11317
_refine_ls_number_restraints 1
_refine_ls_restrained_S_all 1.024
_refine_ls_R_factor_all 0.2075
_refine_ls_R_factor_gt 0.0837
_refine_ls_shift/su_max 0.000
_refine_ls_shift/su_mean 0.000
_refine_ls_structure_factor_coef Fsqd
_refine_ls_weighting_details 'w=1/[\s^2^(Fo^2^)+(0.0334P)^2^+0.6701P] where P=(Fo^2^+2Fc^2^)/3'
_refine_ls_weighting_scheme calc
_refine_ls_wR_factor_gt 0.1039
_refine_ls_wR_factor_ref 0.1319
_reflns_Friedel_coverage 0.813
_reflns_Friedel_fraction_full 0.975
_reflns_Friedel_fraction_max 0.902
_reflns_number_gt 5555
_reflns_number_total 11317
_reflns_threshold_expression 'I > 2\s(I)'
_cod_data_source_file d2cp01306a3.cif
_cod_data_source_block mo_GlydPro_0m_a
_cod_original_sg_symbol_H-M 'P 21'
_cod_original_formula_sum C20H29N3O5
_cod_database_code 7245220
_shelx_shelxl_version_number 2018/3
_shelx_space_group_comment
;
The symmetry employed for this shelxl refinement is uniquely defined
by the following loop, which should always be used as a source of
symmetry information in preference to the above space-group names.
They are only intended as comments.
;

loop_
_space_group_symop_operation_xyz
'x, y, z'
'-x, y+1/2, -z'

loop_
_atom_site_label
_atom_site_type_symbol
_atom_site_fract_x
_atom_site_fract_y
_atom_site_fract_z
_atom_site_U_iso_or_equiv
_atom_site_adp_type
_atom_site_occupancy
_atom_site_site_symmetry_order
_atom_site_calc_flag
_atom_site_refinement_flags_posn
_atom_site_refinement_flags_adp
_atom_site_refinement_flags_occupancy
_atom_site_disorder_assembly
_atom_site_disorder_group
O1 O 0.2172(2) 0.6029(3) 0.30106(15) 0.0203(7) Uani 1 1 d . . . . .
O6 O -0.2886(2) 0.6017(3) 0.30049(15) 0.0203(7) Uani 1 1 d . . . . .
O3 O 0.4955(3) 0.6892(3) 0.51916(15) 0.0223(7) Uani 1 1 d . . . . .
O8 O -0.0127(3) 0.6833(3) 0.51882(15) 0.0233(7) Uani 1 1 d . . . . .
O4 O 0.6160(2) 0.4034(3) 0.66199(15) 0.0246(7) Uani 1 1 d . . . . .
O9 O 0.1205(2) 0.3992(3) 0.65970(15) 0.0262(7) Uani 1 1 d . . . . .
O7 O -0.1696(3) 0.4099(3) 0.30327(15) 0.0289(8) Uani 1 1 d . . . . .
O2 O 0.3365(3) 0.4102(3) 0.30802(15) 0.0298(8) Uani 1 1 d . . . . .
O5 O 0.9381(3) 0.4340(4) 1.03997(15) 0.0351(9) Uani 1 1 d . . . . .
O10 O 0.4647(3) 0.3881(4) 1.03193(15) 0.0328(8) Uani 1 1 d . . . . .
N3 N 0.6371(3) 0.6206(4) 0.71673(18) 0.0199(8) Uani 1 1 d . . . . .
H3 H 0.658333 0.707960 0.714005 0.024 Uiso 1 1 calc R U . . .
N1 N 0.3943(3) 0.6034(4) 0.37980(17) 0.0190(8) Uani 1 1 d . . . . .
H1 H 0.376530 0.687914 0.391150 0.023 Uiso 1 1 calc R U . . .
N4 N -0.1131(3) 0.5977(4) 0.37950(18) 0.0201(8) Uani 1 1 d . . . . .
H4 H -0.132204 0.680435 0.392362 0.024 Uiso 1 1 calc R U . . .
N2 N 0.6510(3) 0.5417(4) 0.53435(18) 0.0192(9) Uani 1 1 d . . . . .
N6 N 0.1429(3) 0.6114(4) 0.71846(18) 0.0193(8) Uani 1 1 d . . . . .
H6 H 0.161417 0.700012 0.716776 0.023 Uiso 1 1 calc R U . . .
N5 N 0.1478(3) 0.5432(4) 0.53259(18) 0.0194(9) Uani 1 1 d . . . . .
C4 C 0.3181(4) 0.5298(5) 0.3278(2) 0.0177(10) Uani 1 1 d . . . . .
C11 C 0.6457(4) 0.5303(5) 0.6639(2) 0.0174(10) Uani 1 1 d . . . . .
C27 C -0.1880(4) 0.5272(5) 0.3255(2) 0.0188(10) Uani 1 1 d . . . . .
C6 C 0.5491(4) 0.5978(5) 0.4942(2) 0.0178(10) Uani 1 1 d . . . . .
C34 C 0.1486(4) 0.5257(5) 0.6626(2) 0.0171(10) Uani 1 1 d . . . . .
C29 C 0.0437(4) 0.5943(5) 0.4939(2) 0.0191(10) Uani 1 1 d . . . . .
C5 C 0.5064(4) 0.5418(5) 0.4171(2) 0.0193(10) Uani 1 1 d . . . . .
H5A H 0.563623 0.564439 0.390283 0.023 Uiso 1 1 calc R U . . .
H5B H 0.498988 0.438686 0.418319 0.023 Uiso 1 1 calc R U . . .
C12 C 0.5939(4) 0.5789(5) 0.7784(2) 0.0210(10) Uani 1 1 d . . . . .
H12A H 0.545392 0.494223 0.765112 0.025 Uiso 1 1 calc R U . . .
H12B H 0.544331 0.654725 0.788460 0.025 Uiso 1 1 calc R U . . .
C39 C 0.3843(4) 0.4338(5) 0.9692(2) 0.0243(11) Uani 1 1 d . . . . .
C13 C 0.6894(4) 0.5484(5) 0.8468(2) 0.0206(10) Uani 1 1 d . . . . .
C38 C 0.4070(4) 0.4480(5) 0.9023(2) 0.0236(11) Uani 1 1 d . . . . .
H00R H 0.481479 0.427735 0.897028 0.028 Uiso 1 1 calc R U . . .
C10 C 0.7050(3) 0.5935(5) 0.6083(2) 0.0193(10) Uani 1 1 d . . . . .
H10 H 0.703299 0.698184 0.609686 0.023 Uiso 1 1 calc R U . . .
C28 C -0.0001(4) 0.5373(5) 0.4168(2) 0.0186(10) Uani 1 1 d . . . . .
H00A H 0.056490 0.559866 0.389512 0.022 Uiso 1 1 calc R U . . .
H00B H -0.006940 0.434065 0.418376 0.022 Uiso 1 1 calc R U . . .
C18 C 0.6963(4) 0.6146(5) 0.9135(2) 0.0251(11) Uani 1 1 d . . . . .
H18 H 0.643094 0.686751 0.915661 0.030 Uiso 1 1 calc R U . . .
C36 C 0.2065(4) 0.5224(5) 0.8472(2) 0.0188(10) Uani 1 1 d . . . . .
C33 C 0.2017(3) 0.5954(5) 0.6064(2) 0.0195(10) Uani 1 1 d . . . . .
H00W H 0.195650 0.699693 0.608383 0.023 Uiso 1 1 calc R U . . .
C31 C 0.3235(4) 0.4137(5) 0.5738(2) 0.0268(11) Uani 1 1 d . . . . .
H00C H 0.306863 0.331498 0.600573 0.032 Uiso 1 1 calc R U . . .
H00D H 0.396511 0.397377 0.560711 0.032 Uiso 1 1 calc R U . . .
C8 C 0.8226(4) 0.4042(5) 0.5776(2) 0.0269(11) Uani 1 1 d . . . . .
H8A H 0.896160 0.384684 0.565731 0.032 Uiso 1 1 calc R U . . .
H8B H 0.802126 0.322421 0.603188 0.032 Uiso 1 1 calc R U . . .
C7 C 0.7253(4) 0.4378(5) 0.5089(2) 0.0238(11) Uani 1 1 d . . . . .
H7A H 0.757095 0.479024 0.471256 0.029 Uiso 1 1 calc R U . . .
H7B H 0.681043 0.352462 0.489626 0.029 Uiso 1 1 calc R U . . .
C26 C -0.4221(4) 0.4176(5) 0.2292(2) 0.0295(12) Uani 1 1 d . . . . .
H01A H -0.361670 0.347365 0.232182 0.044 Uiso 1 1 calc R U . . .
H01B H -0.483611 0.403652 0.184846 0.044 Uiso 1 1 calc R U . . .
H01C H -0.453780 0.408038 0.270674 0.044 Uiso 1 1 calc R U . . .
C24 C -0.3701(4) 0.5663(5) 0.2290(2) 0.0212(11) Uani 1 1 d . . . . .
C16 C 0.8602(4) 0.4694(5) 0.9745(2) 0.0258(11) Uani 1 1 d . . . . .
C35 C 0.1068(4) 0.5609(5) 0.7813(2) 0.0234(11) Uani 1 1 d . . . . .
H01D H 0.057298 0.477380 0.766756 0.028 Uiso 1 1 calc R U . . .
H01E H 0.059261 0.634350 0.795596 0.028 Uiso 1 1 calc R U . . .
C25 C -0.4648(4) 0.6786(5) 0.2223(2) 0.0281(12) Uani 1 1 d . . . . .
H01F H -0.504126 0.664263 0.260081 0.042 Uiso 1 1 calc R U . . .
H01G H -0.520749 0.670968 0.175142 0.042 Uiso 1 1 calc R U . . .
H01H H -0.429639 0.771925 0.227487 0.042 Uiso 1 1 calc R U . . .
C2 C 0.0391(4) 0.6685(5) 0.2213(2) 0.0268(11) Uani 1 1 d . . . . .
H2A H 0.003903 0.668403 0.261514 0.040 Uiso 1 1 calc R U . . .
H2B H -0.020175 0.649852 0.176447 0.040 Uiso 1 1 calc R U . . .
H2C H 0.074220 0.760101 0.218272 0.040 Uiso 1 1 calc R U . . .
C37 C 0.3178(4) 0.4929(5) 0.8424(2) 0.0259(11) Uani 1 1 d . . . . .
H016 H 0.334330 0.503235 0.797330 0.031 Uiso 1 1 calc R U . . .
C30 C 0.2225(4) 0.4423(5) 0.5058(2) 0.0236(11) Uani 1 1 d . . . . .
H01I H 0.250928 0.484442 0.466943 0.028 Uiso 1 1 calc R U . . .
H01J H 0.180147 0.355000 0.487849 0.028 Uiso 1 1 calc R U . . .
C3 C 0.1328(4) 0.5537(5) 0.2333(2) 0.0212(11) Uani 1 1 d . . . . .
C1 C 0.1933(4) 0.5518(5) 0.1714(2) 0.0267(12) Uani 1 1 d . . . . .
H1A H 0.238250 0.637796 0.173054 0.040 Uiso 1 1 calc R U . . .
H1B H 0.134884 0.545787 0.125110 0.040 Uiso 1 1 calc R U . . .
H1C H 0.244635 0.470532 0.177141 0.040 Uiso 1 1 calc R U . . .
C17 C 0.7804(4) 0.5759(5) 0.9767(2) 0.0295(11) Uani 1 1 d . . . . .
H17 H 0.783168 0.621675 1.020757 0.035 Uiso 1 1 calc R U . . .
C15 C 0.8576(4) 0.4058(5) 0.9090(2) 0.0337(12) Uani 1 1 d . . . . .
H15 H 0.913008 0.336521 0.906734 0.040 Uiso 1 1 calc R U . . .
C9 C 0.8320(4) 0.5391(5) 0.6238(2) 0.0254(11) Uani 1 1 d . . . . .
H9A H 0.881844 0.609468 0.609251 0.031 Uiso 1 1 calc R U . . .
H9B H 0.863921 0.517787 0.675440 0.031 Uiso 1 1 calc R U . . .
C23 C -0.3065(4) 0.5834(5) 0.1695(2) 0.0255(11) Uani 1 1 d . . . . .
H01K H -0.273456 0.677667 0.172005 0.038 Uiso 1 1 calc R U . . .
H01L H -0.361114 0.569490 0.122266 0.038 Uiso 1 1 calc R U . . .
H01M H -0.244597 0.513820 0.176521 0.038 Uiso 1 1 calc R U . . .
C32 C 0.3300(4) 0.5495(5) 0.6186(2) 0.0273(12) Uani 1 1 d . . . . .
H01N H 0.374749 0.622646 0.601602 0.033 Uiso 1 1 calc R U . . .
H01O H 0.366548 0.531136 0.670120 0.033 Uiso 1 1 calc R U . . .
C01F C 0.0810(4) 0.4082(5) 0.2430(2) 0.0267(11) Uani 1 1 d . . . . .
H01P H 0.138255 0.335072 0.243317 0.040 Uiso 1 1 calc R U . . .
H01Q H 0.012265 0.391411 0.203198 0.040 Uiso 1 1 calc R U . . .
H01R H 0.059818 0.406305 0.288550 0.040 Uiso 1 1 calc R U . . .
C42 C 0.5666(4) 0.3181(5) 1.0228(3) 0.0381(13) Uani 1 1 d . . . . .
H01S H 0.543640 0.242278 0.987727 0.057 Uiso 1 1 calc R U . . .
H01T H 0.610632 0.279190 1.068995 0.057 Uiso 1 1 calc R U . . .
H01U H 0.614610 0.385439 1.005654 0.057 Uiso 1 1 calc R U . . .
C14 C 0.7721(4) 0.4448(5) 0.8460(2) 0.0331(13) Uani 1 1 d . . . . .
H14 H 0.770541 0.399608 0.801989 0.040 Uiso 1 1 calc R U . . .
C41 C 0.1865(4) 0.5101(6) 0.9158(2) 0.0346(13) Uani 1 1 d . . . . .
H01V H 0.112290 0.531247 0.921338 0.042 Uiso 1 1 calc R U . . .
C19 C 1.0086(4) 0.3104(5) 1.0395(2) 0.0375(13) Uani 1 1 d . . . . .
H19A H 0.958850 0.231574 1.018409 0.056 Uiso 1 1 calc R U . . .
H19B H 1.051368 0.287077 1.088848 0.056 Uiso 1 1 calc R U . . .
H19C H 1.063022 0.329223 1.010932 0.056 Uiso 1 1 calc R U . . .
C40 C 0.2740(4) 0.4673(6) 0.9757(2) 0.0360(13) Uani 1 1 d . . . . .
H01W H 0.258512 0.460916 1.021284 0.043 Uiso 1 1 calc R U . . .

loop_
_atom_site_aniso_label
_atom_site_aniso_U_11
_atom_site_aniso_U_22
_atom_site_aniso_U_33
_atom_site_aniso_U_23
_atom_site_aniso_U_13
_atom_site_aniso_U_12
O1 0.0195(17) 0.0150(17) 0.0233(17) -0.0035(14) 0.0000(14) 0.0017(14)
O6 0.0178(17) 0.0165(17) 0.0237(17) -0.0005(14) 0.0004(14) 0.0029(14)
O3 0.0225(17) 0.0193(18) 0.0248(19) -0.0030(14) 0.0057(14) 0.0047(14)
O8 0.0231(18) 0.0225(18) 0.0241(19) -0.0032(14) 0.0061(14) 0.0036(15)
O4 0.0301(19) 0.0109(18) 0.0339(17) 0.0008(15) 0.0106(14) -0.0034(14)
O9 0.0318(19) 0.0137(18) 0.0348(18) -0.0014(15) 0.0119(15) -0.0055(15)
O7 0.0309(19) 0.0134(19) 0.0363(18) -0.0065(16) -0.0013(14) 0.0023(15)
O2 0.036(2) 0.0095(18) 0.0379(19) -0.0061(15) 0.0001(15) 0.0057(15)
O5 0.039(2) 0.034(2) 0.0244(18) -0.0051(16) -0.0043(15) 0.0085(17)
O10 0.0296(19) 0.041(2) 0.0244(17) 0.0058(17) 0.0014(15) -0.0002(17)
N3 0.028(2) 0.011(2) 0.022(2) 0.0029(17) 0.0077(17) 0.0006(17)
N1 0.020(2) 0.013(2) 0.021(2) -0.0043(17) -0.0008(16) 0.0031(17)
N4 0.023(2) 0.013(2) 0.021(2) -0.0018(17) 0.0022(17) 0.0029(18)
N2 0.021(2) 0.018(2) 0.019(2) -0.0007(17) 0.0052(17) 0.0008(17)
N6 0.026(2) 0.010(2) 0.023(2) 0.0017(17) 0.0070(17) -0.0023(17)
N5 0.019(2) 0.020(2) 0.018(2) -0.0003(17) 0.0025(17) 0.0052(17)
C4 0.020(3) 0.016(3) 0.019(2) 0.005(2) 0.008(2) 0.002(2)
C11 0.012(2) 0.016(3) 0.022(3) 0.001(2) 0.0007(19) -0.0002(19)
C27 0.022(3) 0.015(3) 0.019(2) 0.001(2) 0.005(2) -0.002(2)
C6 0.016(2) 0.017(2) 0.020(2) 0.006(2) 0.004(2) 0.000(2)
C34 0.013(2) 0.016(3) 0.019(2) -0.001(2) -0.0025(19) 0.0022(19)
C29 0.020(3) 0.017(3) 0.023(2) 0.002(2) 0.010(2) -0.005(2)
C5 0.022(2) 0.016(2) 0.021(2) 0.001(2) 0.007(2) 0.0040(19)
C12 0.022(2) 0.014(2) 0.026(3) -0.001(2) 0.006(2) 0.002(2)
C39 0.027(3) 0.020(3) 0.023(2) 0.001(2) 0.002(2) -0.007(2)
C13 0.022(3) 0.014(2) 0.025(3) -0.002(2) 0.006(2) -0.0018(19)
C38 0.022(3) 0.025(3) 0.025(2) 0.000(2) 0.007(2) -0.003(2)
C10 0.019(2) 0.017(2) 0.020(2) 0.000(2) 0.0012(19) -0.003(2)
C28 0.020(2) 0.015(2) 0.019(2) 0.002(2) 0.002(2) 0.0020(19)
C18 0.026(3) 0.022(3) 0.030(3) -0.005(2) 0.011(2) 0.001(2)
C36 0.021(3) 0.015(3) 0.020(2) 0.0010(19) 0.005(2) -0.0014(19)
C33 0.018(2) 0.016(2) 0.022(2) -0.001(2) 0.0000(19) -0.002(2)
C31 0.022(3) 0.026(3) 0.033(3) 0.004(2) 0.008(2) 0.003(2)
C8 0.022(3) 0.028(3) 0.032(3) 0.006(2) 0.008(2) 0.003(2)
C7 0.023(3) 0.022(3) 0.029(3) -0.004(2) 0.010(2) 0.005(2)
C26 0.027(3) 0.026(3) 0.032(3) -0.002(2) 0.003(2) -0.006(2)
C24 0.019(3) 0.023(3) 0.019(2) 0.003(2) 0.000(2) -0.004(2)
C16 0.027(3) 0.024(3) 0.024(2) -0.003(2) 0.003(2) -0.004(2)
C35 0.026(3) 0.020(3) 0.027(3) 0.003(2) 0.013(2) 0.004(2)
C25 0.022(3) 0.035(3) 0.026(3) 0.007(2) 0.004(2) 0.002(2)
C2 0.020(3) 0.033(3) 0.025(3) 0.003(2) 0.002(2) 0.001(2)
C37 0.032(3) 0.029(3) 0.019(2) 0.002(2) 0.011(2) 0.002(2)
C30 0.023(3) 0.020(3) 0.030(3) -0.001(2) 0.010(2) 0.005(2)
C3 0.021(3) 0.023(3) 0.019(2) 0.000(2) 0.005(2) -0.004(2)
C1 0.024(3) 0.028(3) 0.026(3) 0.000(2) 0.004(2) -0.005(2)
C17 0.035(3) 0.032(3) 0.022(2) -0.006(2) 0.009(2) 0.003(2)
C15 0.037(3) 0.030(3) 0.030(3) -0.004(2) 0.002(2) 0.014(3)
C9 0.019(3) 0.030(3) 0.026(3) 0.002(2) 0.003(2) -0.003(2)
C23 0.025(3) 0.026(3) 0.025(3) 0.001(2) 0.005(2) -0.002(2)
C32 0.020(3) 0.035(3) 0.025(3) 0.004(2) 0.004(2) -0.002(2)
C01F 0.029(3) 0.023(3) 0.026(2) -0.005(2) 0.005(2) -0.008(2)
C42 0.039(3) 0.033(3) 0.034(3) 0.006(2) -0.005(2) 0.002(3)
C14 0.040(3) 0.036(3) 0.021(2) -0.006(2) 0.005(2) 0.016(3)
C41 0.028(3) 0.045(4) 0.034(3) 0.001(3) 0.015(2) 0.003(2)
C19 0.042(3) 0.033(3) 0.030(3) 0.004(2) -0.003(2) 0.005(3)
C40 0.041(3) 0.048(4) 0.023(3) 0.005(2) 0.014(2) 0.002(3)

loop_
_atom_type_symbol
_atom_type_description
_atom_type_scat_dispersion_real
_atom_type_scat_dispersion_imag
_atom_type_scat_source
C C 0.0033 0.0016 'International Tables Vol C Tables 4.2.6.8 and 6.1.1.4'
H H 0.0000 0.0000 'International Tables Vol C Tables 4.2.6.8 and 6.1.1.4'
N N 0.0061 0.0033 'International Tables Vol C Tables 4.2.6.8 and 6.1.1.4'
O O 0.0106 0.0060 'International Tables Vol C Tables 4.2.6.8 and 6.1.1.4'

loop_
_geom_angle_atom_site_label_1
_geom_angle_atom_site_label_2
_geom_angle_atom_site_label_3
_geom_angle
_geom_angle_site_symmetry_1
_geom_angle_site_symmetry_3
_geom_angle_publ_flag
C4 O1 C3 119.5(3) . . ?
C27 O6 C24 120.2(3) . . ?
C16 O5 C19 116.2(4) . . ?
C39 O10 C42 116.7(3) . . ?
C11 N3 C12 123.2(4) . . ?
C11 N3 H3 118.4 . . ?
C12 N3 H3 118.4 . . ?
C4 N1 C5 120.3(4) . . ?
C4 N1 H1 119.9 . . ?
C5 N1 H1 119.9 . . ?
C27 N4 C28 121.1(4) . . ?
C27 N4 H4 119.5 . . ?
C28 N4 H4 119.5 . . ?
C6 N2 C10 120.5(4) . . ?
C6 N2 C7 126.3(4) . . ?
C10 N2 C7 112.8(3) . . ?
C34 N6 C35 122.7(4) . . ?
C34 N6 H6 118.6 . . ?
C35 N6 H6 118.6 . . ?
C29 N5 C33 120.4(4) . . ?
C29 N5 C30 126.0(4) . . ?
C33 N5 C30 113.5(3) . . ?
O2 C4 N1 124.2(4) . . ?
O2 C4 O1 124.2(4) . . ?
N1 C4 O1 111.6(4) . . ?
O4 C11 N3 123.6(4) . . ?
O4 C11 C10 122.0(4) . . ?
N3 C11 C10 114.3(4) . . ?
O7 C27 N4 124.7(4) . . ?
O7 C27 O6 124.5(4) . . ?
N4 C27 O6 110.8(4) . . ?
O3 C6 N2 121.8(4) . . ?
O3 C6 C5 122.8(4) . . ?
N2 C6 C5 115.4(4) . . ?
O9 C34 N6 122.8(4) . . ?
O9 C34 C33 122.7(4) . . ?
N6 C34 C33 114.3(4) . . ?
O8 C29 N5 122.8(4) . . ?
O8 C29 C28 121.8(4) . . ?
N5 C29 C28 115.4(4) . . ?
N1 C5 C6 111.1(3) . . ?
N1 C5 H5A 109.4 . . ?
C6 C5 H5A 109.4 . . ?
N1 C5 H5B 109.4 . . ?
C6 C5 H5B 109.4 . . ?
H5A C5 H5B 108.0 . . ?
N3 C12 C13 113.7(3) . . ?
N3 C12 H12A 108.8 . . ?
C13 C12 H12A 108.8 . . ?
N3 C12 H12B 108.8 . . ?
C13 C12 H12B 108.8 . . ?
H12A C12 H12B 107.7 . . ?
C38 C39 O10 124.7(4) . . ?
C38 C39 C40 119.0(4) . . ?
O10 C39 C40 116.4(4) . . ?
C14 C13 C18 117.0(4) . . ?
C14 C13 C12 119.7(4) . . ?
C18 C13 C12 123.2(4) . . ?
C39 C38 C37 119.4(4) . . ?
C39 C38 H00R 120.3 . . ?
C37 C38 H00R 120.3 . . ?
N2 C10 C11 111.7(3) . . ?
N2 C10 C9 103.1(3) . . ?
C11 C10 C9 110.1(3) . . ?
N2 C10 H10 110.6 . . ?
C11 C10 H10 110.6 . . ?
C9 C10 H10 110.6 . . ?
N4 C28 C29 111.4(4) . . ?
N4 C28 H00A 109.3 . . ?
C29 C28 H00A 109.3 . . ?
N4 C28 H00B 109.3 . . ?
C29 C28 H00B 109.3 . . ?
H00A C28 H00B 108.0 . . ?
C17 C18 C13 121.6(4) . . ?
C17 C18 H18 119.2 . . ?
C13 C18 H18 119.2 . . ?
C37 C36 C41 117.0(4) . . ?
C37 C36 C35 122.8(4) . . ?
C41 C36 C35 120.2(4) . . ?
N5 C33 C34 111.8(3) . . ?
N5 C33 C32 102.2(3) . . ?
C34 C33 C32 110.5(3) . . ?
N5 C33 H00W 110.7 . . ?
C34 C33 H00W 110.7 . . ?
C32 C33 H00W 110.7 . . ?
C32 C31 C30 103.7(4) . . ?
C32 C31 H00C 111.0 . . ?
C30 C31 H00C 111.0 . . ?
C32 C31 H00D 111.0 . . ?
C30 C31 H00D 111.0 . . ?
H00C C31 H00D 109.0 . . ?
C7 C8 C9 104.0(4) . . ?
C7 C8 H8A 111.0 . . ?
C9 C8 H8A 111.0 . . ?
C7 C8 H8B 111.0 . . ?
C9 C8 H8B 111.0 . . ?
H8A C8 H8B 109.0 . . ?
N2 C7 C8 103.7(3) . . ?
N2 C7 H7A 111.0 . . ?
C8 C7 H7A 111.0 . . ?
N2 C7 H7B 111.0 . . ?
C8 C7 H7B 111.0 . . ?
H7A C7 H7B 109.0 . . ?
C24 C26 H01A 109.5 . . ?
C24 C26 H01B 109.5 . . ?
H01A C26 H01B 109.5 . . ?
C24 C26 H01C 109.5 . . ?
H01A C26 H01C 109.5 . . ?
H01B C26 H01C 109.5 . . ?
O6 C24 C25 101.9(3) . . ?
O6 C24 C23 109.1(3) . . ?
C25 C24 C23 111.4(4) . . ?
O6 C24 C26 111.6(3) . . ?
C25 C24 C26 110.3(4) . . ?
C23 C24 C26 112.2(4) . . ?
C15 C16 O5 124.1(4) . . ?
C15 C16 C17 119.5(4) . . ?
O5 C16 C17 116.4(4) . . ?
N6 C35 C36 114.9(3) . . ?
N6 C35 H01D 108.5 . . ?
C36 C35 H01D 108.5 . . ?
N6 C35 H01E 108.5 . . ?
C36 C35 H01E 108.5 . . ?
H01D C35 H01E 107.5 . . ?
C24 C25 H01F 109.5 . . ?
C24 C25 H01G 109.5 . . ?
H01F C25 H01G 109.5 . . ?
C24 C25 H01H 109.5 . . ?
H01F C25 H01H 109.5 . . ?
H01G C25 H01H 109.5 . . ?
C3 C2 H2A 109.5 . . ?
C3 C2 H2B 109.5 . . ?
H2A C2 H2B 109.5 . . ?
C3 C2 H2C 109.5 . . ?
H2A C2 H2C 109.5 . . ?
H2B C2 H2C 109.5 . . ?
C36 C37 C38 122.5(4) . . ?
C36 C37 H016 118.8 . . ?
C38 C37 H016 118.8 . . ?
N5 C30 C31 103.1(3) . . ?
N5 C30 H01I 111.1 . . ?
C31 C30 H01I 111.1 . . ?
N5 C30 H01J 111.1 . . ?
C31 C30 H01J 111.1 . . ?
H01I C30 H01J 109.1 . . ?
O1 C3 C2 101.9(3) . . ?
O1 C3 C01F 112.0(3) . . ?
C2 C3 C01F 110.6(3) . . ?
O1 C3 C1 109.1(3) . . ?
C2 C3 C1 111.4(4) . . ?
C01F C3 C1 111.5(4) . . ?
C3 C1 H1A 109.5 . . ?
C3 C1 H1B 109.5 . . ?
H1A C1 H1B 109.5 . . ?
C3 C1 H1C 109.5 . . ?
H1A C1 H1C 109.5 . . ?
H1B C1 H1C 109.5 . . ?
C16 C17 C18 120.0(4) . . ?
C16 C17 H17 120.0 . . ?
C18 C17 H17 120.0 . . ?
C16 C15 C14 119.9(4) . . ?
C16 C15 H15 120.0 . . ?
C14 C15 H15 120.0 . . ?
C8 C9 C10 104.4(3) . . ?
C8 C9 H9A 110.9 . . ?
C10 C9 H9A 110.9 . . ?
C8 C9 H9B 110.9 . . ?
C10 C9 H9B 110.9 . . ?
H9A C9 H9B 108.9 . . ?
C24 C23 H01K 109.5 . . ?
C24 C23 H01L 109.5 . . ?
H01K C23 H01L 109.5 . . ?
C24 C23 H01M 109.5 . . ?
H01K C23 H01M 109.5 . . ?
H01L C23 H01M 109.5 . . ?
C31 C32 C33 104.5(4) . . ?
C31 C32 H01N 110.9 . . ?
C33 C32 H01N 110.9 . . ?
C31 C32 H01O 110.9 . . ?
C33 C32 H01O 110.9 . . ?
H01N C32 H01O 108.9 . . ?
C3 C01F H01P 109.5 . . ?
C3 C01F H01Q 109.5 . . ?
H01P C01F H01Q 109.5 . . ?
C3 C01F H01R 109.5 . . ?
H01P C01F H01R 109.5 . . ?
H01Q C01F H01R 109.5 . . ?
O10 C42 H01S 109.5 . . ?
O10 C42 H01T 109.5 . . ?
H01S C42 H01T 109.5 . . ?
O10 C42 H01U 109.5 . . ?
H01S C42 H01U 109.5 . . ?
H01T C42 H01U 109.5 . . ?
C13 C14 C15 121.9(4) . . ?
C13 C14 H14 119.0 . . ?
C15 C14 H14 119.0 . . ?
C40 C41 C36 121.3(4) . . ?
C40 C41 H01V 119.4 . . ?
C36 C41 H01V 119.4 . . ?
O5 C19 H19A 109.5 . . ?
O5 C19 H19B 109.5 . . ?
H19A C19 H19B 109.5 . . ?
O5 C19 H19C 109.5 . . ?
H19A C19 H19C 109.5 . . ?
H19B C19 H19C 109.5 . . ?
C41 C40 C39 120.8(4) . . ?
C41 C40 H01W 119.6 . . ?
C39 C40 H01W 119.6 . . ?

loop_
_geom_bond_atom_site_label_1
_geom_bond_atom_site_label_2
_geom_bond_distance
_geom_bond_site_symmetry_2
_geom_bond_publ_flag
O1 C4 1.348(5) . ?
O1 C3 1.470(5) . ?
O6 C27 1.347(5) . ?
O6 C24 1.472(5) . ?
O3 C6 1.230(5) . ?
O8 C29 1.235(5) . ?
O4 C11 1.235(5) . ?
O9 C34 1.226(5) . ?
O7 C27 1.216(5) . ?
O2 C4 1.218(5) . ?
O5 C16 1.371(5) . ?
O5 C19 1.426(5) . ?
O10 C39 1.373(5) . ?
O10 C42 1.420(5) . ?
N3 C11 1.334(5) . ?
N3 C12 1.447(5) . ?
N3 H3 0.8600 . ?
N1 C4 1.332(5) . ?
N1 C5 1.441(5) . ?
N1 H1 0.8600 . ?
N4 C27 1.332(5) . ?
N4 C28 1.445(5) . ?
N4 H4 0.8600 . ?
N2 C6 1.344(5) . ?
N2 C10 1.456(5) . ?
N2 C7 1.474(5) . ?
N6 C34 1.343(5) . ?
N6 C35 1.445(5) . ?
N6 H6 0.8600 . ?
N5 C29 1.337(5) . ?
N5 C33 1.456(5) . ?
N5 C30 1.471(5) . ?
C11 C10 1.530(6) . ?
C6 C5 1.504(5) . ?
C34 C33 1.518(6) . ?
C29 C28 1.511(5) . ?
C5 H5A 0.9700 . ?
C5 H5B 0.9700 . ?
C12 C13 1.499(6) . ?
C12 H12A 0.9700 . ?
C12 H12B 0.9700 . ?
C39 C38 1.369(5) . ?
C39 C40 1.376(6) . ?
C13 C14 1.378(6) . ?
C13 C18 1.389(6) . ?
C38 C37 1.389(6) . ?
C38 H00R 0.9300 . ?
C10 C9 1.534(6) . ?
C10 H10 0.9800 . ?
C28 H00A 0.9700 . ?
C28 H00B 0.9700 . ?
C18 C17 1.382(6) . ?
C18 H18 0.9300 . ?
C36 C37 1.368(6) . ?
C36 C41 1.384(6) . ?
C36 C35 1.512(6) . ?
C33 C32 1.530(6) . ?
C33 H00W 0.9800 . ?
C31 C32 1.518(6) . ?
C31 C30 1.524(5) . ?
C31 H00C 0.9700 . ?
C31 H00D 0.9700 . ?
C8 C7 1.519(5) . ?
C8 C9 1.522(6) . ?
C8 H8A 0.9700 . ?
C8 H8B 0.9700 . ?
C7 H7A 0.9700 . ?
C7 H7B 0.9700 . ?
C26 C24 1.521(6) . ?
C26 H01A 0.9600 . ?
C26 H01B 0.9600 . ?
C26 H01C 0.9600 . ?
C24 C25 1.514(6) . ?
C24 C23 1.521(5) . ?
C16 C15 1.367(6) . ?
C16 C17 1.379(6) . ?
C35 H01D 0.9700 . ?
C35 H01E 0.9700 . ?
C25 H01F 0.9600 . ?
C25 H01G 0.9600 . ?
C25 H01H 0.9600 . ?
C2 C3 1.514(6) . ?
C2 H2A 0.9600 . ?
C2 H2B 0.9600 . ?
C2 H2C 0.9600 . ?
C37 H016 0.9300 . ?
C30 H01I 0.9700 . ?
C30 H01J 0.9700 . ?
C3 C01F 1.523(6) . ?
C3 C1 1.526(5) . ?
C1 H1A 0.9600 . ?
C1 H1B 0.9600 . ?
C1 H1C 0.9600 . ?
C17 H17 0.9300 . ?
C15 C14 1.389(6) . ?
C15 H15 0.9300 . ?
C9 H9A 0.9700 . ?
C9 H9B 0.9700 . ?
C23 H01K 0.9600 . ?
C23 H01L 0.9600 . ?
C23 H01M 0.9600 . ?
C32 H01N 0.9700 . ?
C32 H01O 0.9700 . ?
C01F H01P 0.9600 . ?
C01F H01Q 0.9600 . ?
C01F H01R 0.9600 . ?
C42 H01S 0.9600 . ?
C42 H01T 0.9600 . ?
C42 H01U 0.9600 . ?
C14 H14 0.9300 . ?
C41 C40 1.373(6) . ?
C41 H01V 0.9300 . ?
C19 H19A 0.9600 . ?
C19 H19B 0.9600 . ?
C19 H19C 0.9600 . ?
C40 H01W 0.9300 . ?
